data_4030276
loop_
_publ_author_name
'Crennell, S. J.'
'Owen, J. J.'
'Cheetham, A. K.'
'Kaduk, J. A.'
'Jarman, R. H.'

_publ_section_title
;
 A combined X-ray and neutron powder diffraction study of
 K(Ti0.5Sn0.5)OPO4
;
_journal_name_full 'European Journal of Solid State and Inorganic Chemistry'
_journal_page_first 397
_journal_page_last 407
_journal_volume 28
_journal_year 1991
_chemical_formula_sum 'K O5 P Sn0.5 Ti0.5'
_chemical_formula_weight 233.36
_space_group_IT_number 33
_symmetry_cell_setting orthorhombic
_symmetry_Int_Tables_number 33
_symmetry_space_group_name_Hall 'P 2c -2n'
_symmetry_space_group_name_H-M 'P n a 21'
_cell_angle_alpha 90
_cell_angle_beta 90
_cell_angle_gamma 90
_cell_formula_units_Z 8
_cell_length_a 12.9764(3)
_cell_length_b 10.6461(2)
_cell_length_c 6.4669(1)
_cell_volume 893.39(3)
_diffrn_ambient_temperature 293
_diffrn_radiation_probe neutron
_diffrn_radiation_type white
_exptl_crystal_density_diffrn 3.474
_refine_ls_goodness_of_fit_all 2.089
_refine_ls_number_parameters 92
_cod_data_source_file EJSSIC-1991-28-397-407.cif
_cod_data_source_block K(Ti0.5Sn0.5)OPO4
_cod_original_cell_volume 893.38(2)
_cod_database_code 4030276

loop_
_symmetry_equiv_pos_site_id
_symmetry_equiv_pos_as_xyz
1 x,y,z
2 -x,-y,1/2+z
3 1/2-x,1/2+y,1/2+z
4 1/2+x,1/2-y,z

loop_
_atom_site_label
_atom_site_type_symbol
_atom_site_thermal_displace_type
_atom_site_fract_x
_atom_site_fract_y
_atom_site_fract_z
_atom_site_occupancy
_atom_site_U_iso_or_equiv
Sn2 Sn Uiso 0.2478(6) 0.2389(11) 0.2533(11) 0.646(5) 0.0101(9)
Sn1 Sn Uiso 0.3749(3) -0.0062(12) 0.4988(15) 0.361(4) 0.0101(9)
Ti1 Ti Uiso 0.3749(3) -0.0062(12) 0.4988(15) 0.639(4) 0.0105(16)
K2 K Uiso 0.1093(6) 0.0565(9) 0.6971(10) 1.000 0.0231(12)
P1 P Uiso 0.4960(4) 0.2457(6) 0.3420(4) 1.000 0.0049(5)
P2 P Uiso 0.1781(2) 0.4899(8) 0.4995(13) 1.000 0.0049(5)
O1 O Uiso 0.4837(5) 0.13190 0.4878(12) 1.000 0.0085(4)
O2 O Uiso 0.5102(6) 0.3673(5) 0.4707(11) 1.000 0.0085(4)
O3 O Uiso 0.4014(4) 0.2634(9) 0.1994(11) 1.000 0.0085(4)
O4 O Uiso 0.5901(4) 0.2235(8) 0.2005(9) 1.000 0.0085(4)
O5 O Uiso 0.1096(7) 0.5216(8) 0.3124(11) 1.000 0.0085(4)
O6 O Uiso 0.1085(6) 0.4680(9) 0.6882(11) 1.000 0.0085(4)
O7 O Uiso 0.2473(5) 0.6043(7) 0.5426(10) 1.000 0.0085(4)
O8 O Uiso 0.2518(5) 0.3789(7) 0.4723(10) 1.000 0.0085(4)
O9 O Uiso 0.2314(4) 0.6213(8) -0.0179(10) 1.000 0.0085(4)
O10 O Uiso 0.2203(4) 0.3652(8) 0.0421(10) 1.000 0.0085(4)
Ti2 Ti Uiso 0.2478(6) 0.2389(11) 0.2533(11) 0.354(5) 0.0105(16)
K1 K Uiso 0.3795(5) 0.2917(8) 0.7785(10) 1.000 0.0231(12)

loop_
_geom_angle_atom_site_label_1
_geom_angle_atom_site_label_2
_geom_angle_atom_site_label_3
_geom_angle
_geom_angle_site_symmetry_1
_geom_angle_site_symmetry_3
_geom_angle_publ_flag
O1 Sn1 O4 121.3(3) . 2_655 yes
O1 Sn1 O6 89.4(5) . 3_544 yes
O1 Sn1 O5 82.1(5) . 3_545 yes
O1 Sn1 O9 89.2(6) . 3_545 yes
O1 Sn1 O10 173.1(6) . 3_545 yes
O4 Sn1 O6 110.1(6) 2_655 3_544 yes
O4 Sn1 O5 68.3(4) 2_655 3_545 yes
O4 Sn1 O9 138.4(4) 2_655 3_545 yes
O4 Sn1 O10 53.8(4) 2_655 3_545 yes
O5 Sn1 O6 168.3(4) 3_545 3_544 yes
O6 Sn1 O9 96.6(5) 3_544 3_545 yes
O6 Sn1 O10 96.8(6) 3_544 3_545 yes
O5 Sn1 O9 91.4(5) 3_545 3_545 yes
O5 Sn1 O10 91.3(5) 3_545 3_545 yes
O9 Sn1 O10 92.9(3) 3_545 3_545 yes
O3 Sn2 O8 90.0(5) . . yes
O3 Sn2 O10 88.3(5) . . yes
O3 Sn2 O7 86.8(4) . 3_544 yes
O3 Sn2 O9 94.4(4) . 3_545 yes
O3 Sn2 O4 153.4(6) . 4_455 yes
O8 Sn2 O10 89.3(6) . . yes
O7 Sn2 O8 176.7(5) 3_544 . yes
O8 Sn2 O9 86.5(4) . 3_545 yes
O4 Sn2 O8 89.9(5) 4_455 . yes
O7 Sn2 O10 91.3(4) 3_544 . yes
O9 Sn2 O10 175.0(6) 3_545 . yes
O4 Sn2 O10 65.1(4) 4_455 . yes
O7 Sn2 O9 93.0(6) 3_544 3_545 yes
O4 Sn2 O7 93.3(4) 4_455 3_544 yes
O4 Sn2 O9 112.2(5) 4_455 3_545 yes
O1 Ti1 O6 89.4(5) . 3_544 yes
O1 Ti1 O5 82.1(5) . 3_545 yes
O1 Ti1 O9 89.2(6) . 3_545 yes
O1 Ti1 O10 173.1(6) . 3_545 yes
O5 Ti1 O6 168.3(4) 3_545 3_544 yes
O6 Ti1 O9 96.6(5) 3_544 3_545 yes
O6 Ti1 O10 96.8(6) 3_544 3_545 yes
O5 Ti1 O9 91.4(5) 3_545 3_545 yes
O5 Ti1 O10 91.3(5) 3_545 3_545 yes
O9 Ti1 O10 92.9(3) 3_545 3_545 yes
O8 Ti2 O9 86.5(4) . 3_545 yes
O4 Ti2 O8 89.9(5) 4_455 . yes
O7 Ti2 O10 91.3(4) 3_544 . yes
O9 Ti2 O10 175.0(6) 3_545 . yes
O4 Ti2 O10 65.1(4) 4_455 . yes
O7 Ti2 O9 93.0(6) 3_544 3_545 yes
O4 Ti2 O7 93.3(4) 4_455 3_544 yes
O4 Ti2 O9 112.2(5) 4_455 3_545 yes
O7 Ti2 O8 176.7(5) 3_544 . yes
O3 Ti2 O8 90.0(5) . . yes
O3 Ti2 O10 88.3(5) . . yes
O3 Ti2 O7 86.8(4) . 3_544 yes
O3 Ti2 O9 94.4(4) . 3_545 yes
O3 Ti2 O4 153.4(6) . 4_455 yes
O8 Ti2 O10 89.3(6) . . yes
O1 P1 O4 108.9(5) . . yes
O1 P1 O2 109.9(4) . . yes
O1 P1 O3 112.2(5) . . yes
O3 P1 O4 107.0(4) . . yes
O2 P1 O3 108.2(6) . . yes
O2 P1 O4 110.6(5) . . yes
O5 P2 O8 116.1(7) . . yes
O5 P2 O6 108.6(5) . . yes
O5 P2 O7 107.8(7) . . yes
O6 P2 O7 108.6(7) . . yes
O6 P2 O8 110.0(7) . . yes
O7 P2 O8 105.5(4) . . yes
Sn1 O1 P1 131.2(5) . . yes
Ti1 O1 P1 131.2(5) . . yes
K2 O2 P1 140.0(5) 4_555 . yes
Sn2 O3 P1 131.1(5) . . yes
Ti2 O3 P1 131.1(5) . . yes
Sn1 O4 P1 123.5(5) 2_654 . yes
Sn2 O4 P1 129.9(5) 4_555 . yes
Sn1 O5 P2 133.3(6) 3_554 . yes
Sn1 O6 P2 134.4(6) 3_555 . yes
Sn2 O7 P2 135.8(5) 3_555 . yes
Sn2 O8 P2 128.5(5) . . yes
Ti2 O8 P2 128.5(5) . . yes

loop_
_geom_bond_atom_site_label_1
_geom_bond_atom_site_label_2
_geom_bond_distance
_geom_bond_site_symmetry_2
_geom_bond_publ_flag
Sn1 O4 2.694(14) 2_655 yes
Sn1 O6 2.039(12) 3_544 yes
Sn1 O5 2.059(12) 3_545 yes
Sn1 O9 1.938(12) 3_545 yes
Sn1 O10 1.865(12) 3_545 yes
Sn1 O1 2.040(11) . yes
Sn2 O4 2.113(10) 4_455 yes
Sn2 O3 2.040(9) . yes
Sn2 O8 2.057(12) . yes
Sn2 O10 1.950(12) . yes
Sn2 O7 1.978(12) 3_544 yes
Sn2 O9 1.957(12) 3_545 yes
Ti1 O1 2.040(11) . yes
Ti1 O6 2.039(12) 3_544 yes
Ti1 O5 2.059(12) 3_545 yes
Ti1 O9 1.938(12) 3_545 yes
Ti1 O10 1.865(12) 3_545 yes
Ti2 O4 2.113(10) 4_455 yes
Ti2 O10 1.950(12) . yes
Ti2 O3 2.040(9) . yes
Ti2 O8 2.057(12) . yes
Ti2 O7 1.978(12) 3_544 yes
Ti2 O9 1.957(12) 3_545 yes
K2 O2 2.111(10) 4_455 yes
P1 O1 1.544(7) . yes
P1 O4 1.544(7) . yes
P1 O2 1.550(8) . yes
P1 O3 1.547(7) . yes
P2 O8 1.530(10) . yes
P2 O5 1.539(11) . yes
P2 O6 1.536(10) . yes
P2 O7 1.539(10) . yes

loop_
_geom_torsion_atom_site_label_1
_geom_torsion_atom_site_label_2
_geom_torsion_atom_site_label_3
_geom_torsion_atom_site_label_4
_geom_torsion
_geom_torsion_site_symmetry_1
_geom_torsion_site_symmetry_3
_geom_torsion_site_symmetry_4
_geom_torsion_publ_flag
O8 Sn2 O3 P1 63.0(9) . . . no
O10 Sn2 O3 P1 152.2(8) . . . no
O7 Sn2 O3 P1 -116.4(8) 3_544 . . no
O9 Sn2 O3 P1 -23.6(10) 3_545 . . no
O4 Sn2 O3 P1 152.8(11) 4_455 . . no
O3 Sn2 O8 P2 132.8(7) . . . no
O10 Sn2 O8 P2 44.4(7) . . . no
O9 Sn2 O8 P2 -132.9(6) 3_545 . . no
O4 Sn2 O8 P2 -20.7(8) 4_455 . . no
O3 Sn2 O7 P2 48.7(9) . 3_544 3_544 no
O10 Sn2 O7 P2 137.0(7) . 3_544 3_544 no
O3 Sn2 O9 Ti1 -37.3(8) . 3_545 . no
O8 Sn2 O9 Ti1 -127.1(6) . 3_545 . no
O7 Sn2 O9 Ti1 49.7(7) 3_544 3_545 . no
O4 Sn2 O9 Ti1 144.4(6) 4_455 3_545 . no
O3 Sn2 O4 P1 -158.8(11) . 4_455 4_455 no
O8 Sn2 O4 P1 -68.9(8) . 4_455 4_455 no
O10 Sn2 O4 P1 -158.1(8) . 4_455 4_455 no
O6 Ti1 O1 P1 48.3(7) 3_544 . . no
O5 Ti1 O1 P1 -139.8(6) 3_545 . . no
O9 Ti1 O1 P1 -48.3(7) 3_545 . . no
O1 Ti1 O6 P2 -112.8(9) . 3_544 3_544 no
O1 Ti1 O5 P2 160.6(8) . 3_545 3_545 no
O1 Ti1 O9 Sn2 61.7(7) . 3_545 . no
O6 Ti1 O9 Sn2 -27.6(8) 3_544 3_545 . no
O5 Ti1 O9 Sn2 143.8(6) 3_545 3_545 . no
O10 Ti1 O9 Sn2 -124.9(6) 3_545 3_545 . no
O2 P1 O1 Ti1 128.6(6) . . . no
O3 P1 O1 Ti1 8.2(8) . . . no
O4 P1 O1 Ti1 -110.1(6) . . . no
O1 P1 O2 K2 58.1(9) . . 4_555 no
O3 P1 O2 K2 -179.1(7) . . 4_555 no
O4 P1 O2 K2 -62.1(8) . . 4_555 no
O1 P1 O3 Sn2 37.4(10) . . . no
O2 P1 O3 Sn2 -84.0(9) . . . no
O4 P1 O3 Sn2 156.7(8) . . . no
O1 P1 O4 Sn2 -85.5(8) . . 4_555 no
O2 P1 O4 Sn2 35.4(9) . . 4_555 no
O3 P1 O4 Sn2 153.0(7) . . 4_555 no
O5 P2 O7 Sn2 105.9(8) . . 3_555 no
O6 P2 O7 Sn2 -11.6(10) . . 3_555 no
O8 P2 O7 Sn2 -129.4(7) . . 3_555 no
O5 P2 O8 Sn2 -17.2(9) . . . no
O6 P2 O8 Sn2 106.6(7) . . . no
O7 P2 O8 Sn2 -136.5(6) . . . no
